data_2017285
loop_
_publ_author_name
'Bek\"o, S\'andor L.'
'Bats, Jan W.'
'Schmidt, Martin U.'

_publ_section_title
;
 Two new cobalt(II) fumarates and a redetermination of
 tetraaquacobalt(II) fumarate monohydrate
;
_journal_coeditor_code FG3108
_journal_issue 9
_journal_name_full 'Acta Crystallographica Section C'
_journal_page_first m347
_journal_page_last m351
_journal_paper_doi 10.1107/S0108270109030510
_journal_volume 65
_journal_year 2009
_chemical_formula_iupac '[Co (C4 H2 O4) (H2 O)3]'
_chemical_formula_moiety 'C4 H8 Co O7'
_chemical_formula_sum 'C4 H8 Co O7'
_chemical_formula_weight 227.03
_chemical_name_common 'cobalt(II) fumarate trihydrate'
_chemical_name_systematic
;
Poly[triaqua-\m~4~-fumarato-cobalt(II)]
;
_space_group_IT_number 2
_symmetry_cell_setting triclinic
_symmetry_space_group_name_Hall '-P 1'
_symmetry_space_group_name_H-M 'P -1'
_atom_sites_solution_hydrogens difmap
_atom_sites_solution_primary direct
_atom_sites_solution_secondary difmap
_audit_creation_method SHELXL-97
_cell_angle_alpha 101.51(2)
_cell_angle_beta 112.03(2)
_cell_angle_gamma 92.82(3)
_cell_formula_units_Z 2
_cell_length_a 6.8793(17)
_cell_length_b 7.644(2)
_cell_length_c 8.026(3)
_cell_measurement_reflns_used 58
_cell_measurement_temperature 167(2)
_cell_measurement_theta_max 23
_cell_measurement_theta_min 3
_cell_volume 379.8(2)
_computing_cell_refinement 'SMART (Siemens, 1995)'
_computing_data_collection 'SMART (Siemens, 1995)'
_computing_data_reduction 'SAINT (Siemens, 1995)'
_computing_molecular_graphics 'SHELXTL (Sheldrick, 2008)'
_computing_publication_material 'SHELXL97 (Sheldrick, 2008)'
_computing_structure_refinement 'SHELXL97 (Sheldrick, 2008)'
_computing_structure_solution 'SHELXS97 (Sheldrick, 2008)'
_diffrn_ambient_temperature 167(2)
_diffrn_measured_fraction_theta_full 0.990
_diffrn_measured_fraction_theta_max 0.953
_diffrn_measurement_device_type 'Siemens SMART 1K CCD'
_diffrn_measurement_method \w
_diffrn_radiation_monochromator graphite
_diffrn_radiation_source 'normal-focus sealed tube'
_diffrn_radiation_type MoK\a
_diffrn_radiation_wavelength 0.71073
_diffrn_reflns_av_R_equivalents 0.0437
_diffrn_reflns_av_sigmaI/netI 0.0781
_diffrn_reflns_limit_h_max 10
_diffrn_reflns_limit_h_min -9
_diffrn_reflns_limit_k_max 11
_diffrn_reflns_limit_k_min -11
_diffrn_reflns_limit_l_max 11
_diffrn_reflns_limit_l_min -11
_diffrn_reflns_number 6668
_diffrn_reflns_theta_full 28.30
_diffrn_reflns_theta_max 31.50
_diffrn_reflns_theta_min 2.75
_diffrn_standards_decay_% 0.0
_diffrn_standards_interval_time 1200
_diffrn_standards_number 107
_exptl_absorpt_coefficient_mu 2.258
_exptl_absorpt_correction_T_max 0.729
_exptl_absorpt_correction_T_min 0.575
_exptl_absorpt_correction_type multi-scan
_exptl_absorpt_process_details '(SADABS; Sheldrick, 2000)'
_exptl_crystal_colour red
_exptl_crystal_density_diffrn 1.985
_exptl_crystal_density_method 'not measured'
_exptl_crystal_description rod
_exptl_crystal_F_000 230
_exptl_crystal_size_max 0.52
_exptl_crystal_size_mid 0.20
_exptl_crystal_size_min 0.14
_refine_diff_density_max 1.065
_refine_diff_density_min -0.937
_refine_ls_extinction_method none
_refine_ls_goodness_of_fit_ref 0.997
_refine_ls_hydrogen_treatment refall
_refine_ls_matrix_type full
_refine_ls_number_parameters 145
_refine_ls_number_reflns 2411
_refine_ls_number_restraints 0
_refine_ls_restrained_S_all 0.997
_refine_ls_R_factor_all 0.0661
_refine_ls_R_factor_gt 0.0377
_refine_ls_shift/su_max 0.003
_refine_ls_shift/su_mean 0.000
_refine_ls_structure_factor_coef Fsqd
_refine_ls_weighting_details 'calc w=1/[\s\^2\^(Fo\^2\^)+(0.04P)\^2\^] where P=(Fo\^2\^+2Fc\^2\^)/3'
_refine_ls_weighting_scheme calc
_refine_ls_wR_factor_gt 0.0817
_refine_ls_wR_factor_ref 0.0910
_reflns_number_gt 1660
_reflns_number_total 2411
_reflns_threshold_expression I>2\s(I)
_cod_data_source_file fg3108.cif
_cod_data_source_block I
_cod_database_code 2017285
_cod_database_fobs_code 2017285

loop_
_symmetry_equiv_pos_as_xyz
'x, y, z'
'-x, -y, -z'

loop_
_atom_site_type_symbol
_atom_site_label
_atom_site_fract_x
_atom_site_fract_y
_atom_site_fract_z
_atom_site_U_iso_or_equiv
_atom_site_adp_type
_atom_site_calc_flag
_atom_site_refinement_flags
_atom_site_occupancy
_atom_site_disorder_assembly
_atom_site_disorder_group
Co Co1 0.0000 0.5000 0.5000 0.00918(13) Uani d S 1 . .
Co Co2 0.5000 1.0000 0.5000 0.01026(14) Uani d S 1 . .
O O1 0.2944(3) 0.6128(3) 0.5305(2) 0.0136(4) Uani d . 1 . .
O O2 0.5960(3) 0.7970(3) 0.6380(2) 0.0124(4) Uani d . 1 . .
O O3 0.7892(3) 0.3575(3) 1.0426(2) 0.0159(4) Uani d . 1 . .
O O4 0.8770(3) 0.6109(3) 1.2664(2) 0.0127(4) Uani d . 1 . .
O O5 -0.0018(3) 0.2402(3) 0.3366(3) 0.0143(4) Uani d . 1 . .
O O6 0.2449(3) 0.8438(3) 0.2860(3) 0.0165(4) Uani d . 1 . .
O O7 0.2892(4) 1.0519(3) 0.6454(3) 0.0202(5) Uani d . 1 . .
C C1 0.4824(4) 0.6640(4) 0.6432(3) 0.0100(5) Uani d . 1 . .
C C2 0.5795(4) 0.5610(4) 0.7870(4) 0.0117(5) Uani d . 1 . .
C C3 0.7224(4) 0.6340(4) 0.9549(4) 0.0133(5) Uani d . 1 . .
C C4 0.8021(4) 0.5255(4) 1.0966(3) 0.0118(5) Uani d . 1 . .
H H2A 0.524(5) 0.430(5) 0.736(4) 0.019(8) Uiso d . 1 . .
H H3A 0.766(4) 0.758(4) 0.991(4) 0.017(8) Uiso d . 1 . .
H H5A 0.109(8) 0.228(6) 0.330(6) 0.059(15) Uiso d . 1 . .
H H5B -0.063(6) 0.259(5) 0.242(5) 0.029(10) Uiso d . 1 . .
H H6A 0.242(6) 0.780(6) 0.182(6) 0.053(13) Uiso d . 1 . .
H H6B 0.195(7) 0.767(6) 0.316(6) 0.059(15) Uiso d . 1 . .
H H7A 0.253(5) 1.142(6) 0.669(5) 0.028(11) Uiso d . 1 . .
H H7B 0.209(6) 0.977(6) 0.652(5) 0.045(13) Uiso d . 1 . .

loop_
_atom_site_aniso_label
_atom_site_aniso_U_11
_atom_site_aniso_U_22
_atom_site_aniso_U_33
_atom_site_aniso_U_12
_atom_site_aniso_U_13
_atom_site_aniso_U_23
Co1 0.0093(3) 0.0093(3) 0.0084(2) 0.0004(2) 0.00223(19) 0.0033(2)
Co2 0.0116(3) 0.0084(3) 0.0096(2) 0.0014(2) 0.00254(19) 0.0028(2)
O1 0.0072(9) 0.0178(10) 0.0151(9) -0.0005(8) 0.0029(7) 0.0056(8)
O2 0.0118(9) 0.0103(10) 0.0143(9) 0.0003(7) 0.0032(7) 0.0051(8)
O3 0.0213(10) 0.0124(10) 0.0115(9) 0.0036(8) 0.0036(8) 0.0031(8)
O4 0.0143(9) 0.0117(10) 0.0096(9) 0.0013(8) 0.0024(7) 0.0021(8)
O5 0.0143(10) 0.0166(11) 0.0128(10) 0.0048(8) 0.0046(8) 0.0058(8)
O6 0.0196(10) 0.0155(11) 0.0134(10) -0.0033(8) 0.0064(8) 0.0024(9)
O7 0.0244(12) 0.0162(12) 0.0269(12) 0.0067(10) 0.0162(10) 0.0071(10)
C1 0.0120(12) 0.0102(13) 0.0079(11) 0.0030(10) 0.0047(10) 0.0003(10)
C2 0.0118(12) 0.0105(13) 0.0145(12) 0.0031(10) 0.0062(10) 0.0043(11)
C3 0.0159(13) 0.0108(13) 0.0141(13) 0.0024(11) 0.0063(11) 0.0040(11)
C4 0.0076(11) 0.0155(14) 0.0124(12) 0.0007(10) 0.0038(9) 0.0036(11)

loop_
_atom_type_symbol
_atom_type_description
_atom_type_scat_dispersion_real
_atom_type_scat_dispersion_imag
_atom_type_scat_source
C C 0.0033 0.0016 'International Tables Vol C Tables 4.2.6.8 and 6.1.1.4'
H H 0.0000 0.0000 'International Tables Vol C Tables 4.2.6.8 and 6.1.1.4'
O O 0.0106 0.0060 'International Tables Vol C Tables 4.2.6.8 and 6.1.1.4'
Co Co 0.3494 0.9721 'International Tables Vol C Tables 4.2.6.8 and 6.1.1.4'

loop_
_geom_angle_atom_site_label_1
_geom_angle_atom_site_label_2
_geom_angle_atom_site_label_3
_geom_angle_site_symmetry_1
_geom_angle_site_symmetry_3
_geom_angle
_geom_angle_publ_flag
O1 Co1 O4 . 2_667 93.85(7) ?
O1 Co1 O5 . . 96.99(8) ?
O4 Co1 O5 2_667 . 86.93(8) ?
O6 Co2 O2 . . 95.65(8) ?
O6 Co2 O7 . . 86.61(9) ?
O2 Co2 O7 . . 87.69(8) ?
C1 O1 Co1 . . 144.11(17) ?
C1 O2 Co2 . . 128.33(16) ?
C4 O4 Co1 . 1_656 126.91(17) ?
Co1 O5 H5A . . 112(3) ?
Co1 O5 H5B . . 97(3) ?
H5A O5 H5B . . 100(4) ?
Co2 O6 H6A . . 127(3) ?
Co2 O6 H6B . . 112(3) ?
H6A O6 H6B . . 98(4) ?
Co2 O7 H7A . . 125(3) ?
Co2 O7 H7B . . 125(3) ?
H7A O7 H7B . . 107(4) ?
O1 C1 O2 . . 122.9(2) ?
O1 C1 C2 . . 118.8(2) ?
O2 C1 C2 . . 118.3(2) ?
C3 C2 C1 . . 124.3(3) ?
C3 C2 H2A . . 125.5(17) ?
C1 C2 H2A . . 110.2(17) ?
C2 C3 C4 . . 121.5(3) ?
C2 C3 H3A . . 119.9(17) ?
C4 C3 H3A . . 118.3(18) ?
O3 C4 O4 . . 124.3(2) ?
O3 C4 C3 . . 118.6(2) ?
O4 C4 C3 . . 117.1(2) ?

loop_
_geom_bond_atom_site_label_1
_geom_bond_atom_site_label_2
_geom_bond_site_symmetry_2
_geom_bond_distance
_geom_bond_publ_flag
Co1 O1 . 2.0686(18) ?
Co1 O4 2_667 2.1133(18) ?
Co1 O5 . 2.147(2) ?
Co2 O6 . 2.042(2) ?
Co2 O2 . 2.0755(18) ?
Co2 O7 . 2.183(2) ?
O1 C1 . 1.255(3) ?
O2 C1 . 1.269(3) ?
O3 C4 . 1.258(3) ?
O4 C4 . 1.278(3) ?
O5 H5A . 0.79(5) ?
O5 H5B . 0.76(4) ?
O6 H6A . 0.87(5) ?
O6 H6B . 0.79(5) ?
O7 H7A . 0.76(4) ?
O7 H7B . 0.80(4) ?
C1 C2 . 1.495(4) ?
C2 C3 . 1.321(4) ?
C2 H2A . 1.00(3) ?
C3 C4 . 1.495(4) ?
C3 H3A . 0.93(3) ?

loop_
_geom_hbond_atom_site_label_D
_geom_hbond_atom_site_label_H
_geom_hbond_atom_site_label_A
_geom_hbond_site_symmetry_D
_geom_hbond_site_symmetry_H
_geom_hbond_site_symmetry_A
_geom_hbond_distance_DH
_geom_hbond_distance_HA
_geom_hbond_distance_DA
_geom_hbond_angle_DHA
_geom_hbond_publ_flag
O5 H5A O2 . . 2_666 0.79(6) 1.97(6) 2.755(3) 170(4) yes
O5 H5B O3 . . 1_454 0.76(4) 1.87(4) 2.620(3) 167(4) yes
O6 H6A O3 . . 2_666 0.87(4) 1.83(4) 2.694(3) 175(4) yes
O6 H6B O1 . . 1_555 0.79(5) 2.20(5) 2.833(3) 138(4) yes
O6 H6B O4 . . 1_454 0.79(5) 2.30(5) 2.957(3) 142(4) yes
O7 H7A O4 . . 2_677 0.76(4) 2.18(4) 2.936(4) 175(4) yes
O7 H7B O5 . . 2_566 0.80(5) 2.17(5) 2.971(4) 176(4) yes

loop_
_geom_torsion_atom_site_label_1
_geom_torsion_atom_site_label_2
_geom_torsion_atom_site_label_3
_geom_torsion_atom_site_label_4
_geom_torsion_site_symmetry_1
_geom_torsion_site_symmetry_2
_geom_torsion_site_symmetry_3
_geom_torsion_site_symmetry_4
_geom_torsion
_geom_torsion_publ_flag
O4 Co1 O1 C1 1_454 . . . 159.3(3) ?
O4 Co1 O1 C1 2_667 . . . -20.7(3) ?
O5 Co1 O1 C1 . . . . -108.0(3) ?
O5 Co1 O1 C1 2_566 . . . 72.0(3) ?
O6 Co2 O2 C1 . . . . -31.5(2) ?
O6 Co2 O2 C1 2_676 . . . 148.5(2) ?
O7 Co2 O2 C1 . . . . 54.9(2) ?
O7 Co2 O2 C1 2_676 . . . -125.1(2) ?
Co1 O1 C1 O2 . . . . -146.5(2) ?
Co1 O1 C1 C2 . . . . 35.2(4) ?
Co2 O2 C1 O1 . . . . 16.3(4) ?
Co2 O2 C1 C2 . . . . -165.40(16) ?
O1 C1 C2 C3 . . . . -147.4(3) ?
O2 C1 C2 C3 . . . . 34.3(4) ?
C1 C2 C3 C4 . . . . 175.6(2) ?
Co1 O4 C4 O3 1_656 . . . 0.5(4) ?
Co1 O4 C4 C3 1_656 . . . 179.58(15) ?
C2 C3 C4 O3 . . . . 23.3(4) ?
C2 C3 C4 O4 . . . . -155.8(3) ?
